data_7021966
loop_
_publ_author_name
'Zhang, Yu'
'Yuan, Pengfei'
'Zhu, Yanyan'
'Li, Gang'

_publ_section_title
;
 Syntheses, crystal structures and thermal properties of six coordination
 polymers based on 2-(p-methylphenyl)-imidazole dicarboxylate.
;
_journal_issue 41
_journal_name_full 'Dalton transactions (Cambridge, England : 2003)'
_journal_page_first 14776
_journal_page_last 14785
_journal_paper_doi 10.1039/c3dt51747k
_journal_volume 42
_journal_year 2013
_chemical_formula_sum 'C48 H34 Cd3 N8 O18'
_chemical_formula_weight 1348.03
_chemical_name_systematic
; 
 ? 
;
_space_group_IT_number 2
_symmetry_cell_setting triclinic
_symmetry_space_group_name_Hall '-P 1'
_symmetry_space_group_name_H-M 'P -1'
_atom_sites_solution_hydrogens geom
_atom_sites_solution_primary direct
_atom_sites_solution_secondary difmap
_audit_creation_method SHELXL-97
_cell_angle_alpha 74.822(4)
_cell_angle_beta 89.136(4)
_cell_angle_gamma 73.318(4)
_cell_formula_units_Z 1
_cell_length_a 8.827(3)
_cell_length_b 10.047(3)
_cell_length_c 14.826(5)
_cell_measurement_reflns_used 2768
_cell_measurement_temperature 296(2)
_cell_measurement_theta_max 27.45
_cell_measurement_theta_min 2.28
_cell_volume 1213.0(7)
_computing_cell_refinement 'Bruker SMART'
_computing_data_collection 'Bruker SMART'
_computing_data_reduction 'Bruker SAINT'
_computing_molecular_graphics 'Bruker SHELXTL'
_computing_publication_material 'Bruker SHELXTL'
_computing_structure_refinement 'SHELXL-97 (Sheldrick, 1997)'
_computing_structure_solution 'SHELXS-97 (Sheldrick, 1990)'
_diffrn_ambient_temperature 296(2)
_diffrn_measured_fraction_theta_full 0.979
_diffrn_measured_fraction_theta_max 0.979
_diffrn_measurement_device_type 'Bruker APEX-II CCD'
_diffrn_measurement_method '\f and \w '
_diffrn_radiation_monochromator graphite
_diffrn_radiation_source 'fine-focus sealed tube'
_diffrn_radiation_type MoK\a
_diffrn_radiation_wavelength 0.71073
_diffrn_reflns_av_R_equivalents 0.0299
_diffrn_reflns_av_sigmaI/netI 0.0539
_diffrn_reflns_limit_h_max 10
_diffrn_reflns_limit_h_min -10
_diffrn_reflns_limit_k_max 11
_diffrn_reflns_limit_k_min -11
_diffrn_reflns_limit_l_max 17
_diffrn_reflns_limit_l_min -16
_diffrn_reflns_number 6041
_diffrn_reflns_theta_full 25.00
_diffrn_reflns_theta_max 25.00
_diffrn_reflns_theta_min 1.43
_exptl_absorpt_coefficient_mu 1.390
_exptl_absorpt_correction_T_max 0.7880
_exptl_absorpt_correction_T_min 0.7497
_exptl_absorpt_correction_type multi-scan
_exptl_absorpt_process_details '(SADABS; Sheldrick, 1996)'
_exptl_crystal_colour colourless
_exptl_crystal_density_diffrn 1.845
_exptl_crystal_density_method 'not measured'
_exptl_crystal_description club-shaped
_exptl_crystal_F_000 666
_exptl_crystal_size_max 0.22
_exptl_crystal_size_mid 0.20
_exptl_crystal_size_min 0.18
_refine_diff_density_max 2.252
_refine_diff_density_min -1.117
_refine_diff_density_rms 0.174
_refine_ls_extinction_method none
_refine_ls_goodness_of_fit_ref 1.006
_refine_ls_hydrogen_treatment mixed
_refine_ls_matrix_type full
_refine_ls_number_parameters 352
_refine_ls_number_reflns 4187
_refine_ls_number_restraints 0
_refine_ls_restrained_S_all 1.006
_refine_ls_R_factor_all 0.0610
_refine_ls_R_factor_gt 0.0492
_refine_ls_shift/su_max 0.002
_refine_ls_shift/su_mean 0.000
_refine_ls_structure_factor_coef Fsqd
_refine_ls_weighting_details 'calc w=1/[\s^2^(Fo^2^)+(0.0973P)^2^+0.0000P] where P=(Fo^2^+2Fc^2^)/3'
_refine_ls_weighting_scheme calc
_refine_ls_wR_factor_gt 0.1309
_refine_ls_wR_factor_ref 0.1385
_reflns_number_gt 3382
_reflns_number_total 4187
_reflns_threshold_expression >2sigma(I)
_cod_data_source_file c3dt51747k.txt
_cod_data_source_block a
_cod_depositor_comments
;
The following automatic conversions were performed:

'_symmetry_cell_setting' value 'Triclinic' changed to 'triclinic'
according to /home/saulius/struct/CIF-dictionaries/cif_core.dic
dictionary named 'cif_core.dic' version 2.4.2 from
2011-04-26.

'_exptl_absorpt_correction_type' value 'Multi-scan'
changed to 'multi-scan' according to
/home/saulius/struct/CIF-dictionaries/cif_core.dic dictionary named
'cif_core.dic' version 2.4.2 from 2011-04-26.

Automatic conversion script
Id: cif_fix_values 1891 2012-01-12 08:04:46Z andrius 
;
_cod_original_sg_symbol_H-M P-1
_cod_database_code 7021966

loop_
_symmetry_equiv_pos_as_xyz
'x, y, z'
'-x, -y, -z'

loop_
_atom_site_label
_atom_site_type_symbol
_atom_site_fract_x
_atom_site_fract_y
_atom_site_fract_z
_atom_site_U_iso_or_equiv
_atom_site_adp_type
_atom_site_occupancy
_atom_site_symmetry_multiplicity
_atom_site_calc_flag
_atom_site_refinement_flags
Cd1 Cd 1.0000 0.0000 1.0000 0.02800(18) Uani 1 2 d S
Cd2 Cd 1.36279(4) 0.44780(4) 1.09691(3) 0.02769(17) Uani 1 1 d .
O1 O 1.5133(5) 0.2546(5) 0.8630(3) 0.0408(10) Uani 1 1 d .
O2 O 1.4635(5) 0.4194(4) 0.9433(3) 0.0357(9) Uani 1 1 d .
O3 O 1.0487(8) 0.3347(5) 0.5592(3) 0.0758(18) Uani 1 1 d .
O4 O 1.0551(6) 0.1698(5) 0.6910(3) 0.0561(14) Uani 1 1 d .
H4 H 1.0191 0.1671 0.7425 0.084 Uiso 1 1 calc R
O5 O 0.9355(5) 0.1681(4) 0.8473(3) 0.0353(9) Uani 1 1 d .
O6 O 0.8133(4) 0.3288(4) 0.9224(3) 0.0308(8) Uani 1 1 d .
O7 O 1.2401(5) -0.0551(4) 0.9212(3) 0.0369(9) Uani 1 1 d .
O8 O 1.4252(5) 0.0430(5) 0.8611(3) 0.0449(11) Uani 1 1 d .
O9 O 1.6117(5) 0.2854(4) 1.1419(3) 0.0416(10) Uani 1 1 d .
H1W H 1.5884 0.3771 1.1158 0.062 Uiso 1 1 d R
H2W H 1.6516 0.2435 1.1008 0.062 Uiso 1 1 d R
N1 N 1.1491(5) 0.1316(5) 1.0329(3) 0.0265(10) Uani 1 1 d .
N2 N 1.2473(5) 0.3082(5) 1.0453(3) 0.0257(9) Uani 1 1 d .
N3 N 0.7336(5) 0.5470(5) 0.7568(3) 0.0282(10) Uani 1 1 d .
N4 N 0.8445(6) 0.5516(5) 0.6216(3) 0.0358(11) Uani 1 1 d .
C1 C 1.2642(6) 0.1400(5) 0.9715(4) 0.0250(11) Uani 1 1 d .
C2 C 1.3252(6) 0.2492(5) 0.9783(4) 0.0255(11) Uani 1 1 d .
C4 C 1.0044(7) 0.1613(7) 1.2192(4) 0.0370(14) Uani 1 1 d .
H4A H 1.0493 0.0651 1.2199 0.044 Uiso 1 1 calc R
C5 C 1.0350(6) 0.2687(6) 1.1485(4) 0.0278(11) Uani 1 1 d .
C6 C 0.9635(6) 0.4119(6) 1.1478(4) 0.0324(12) Uani 1 1 d .
H6 H 0.9805 0.4856 1.0996 0.039 Uiso 1 1 calc R
C7 C 0.8678(7) 0.4456(7) 1.2179(4) 0.0396(14) Uani 1 1 d .
H7 H 0.8211 0.5417 1.2166 0.047 Uiso 1 1 calc R
C8 C 0.8407(8) 0.3377(8) 1.2900(5) 0.0488(17) Uani 1 1 d .
C9 C 0.7329(11) 0.3786(10) 1.3653(6) 0.078(3) Uani 1 1 d .
H9A H 0.6502 0.4660 1.3381 0.117 Uiso 1 1 calc R
H9B H 0.7934 0.3932 1.4132 0.117 Uiso 1 1 calc R
H9C H 0.6869 0.3025 1.3923 0.117 Uiso 1 1 calc R
C10 C 1.4427(6) 0.3109(6) 0.9245(4) 0.0288(12) Uani 1 1 d .
C11 C 1.3118(6) 0.0357(6) 0.9144(4) 0.0296(12) Uani 1 1 d .
C12 C 0.7486(7) 0.6302(6) 0.6728(4) 0.0332(13) Uani 1 1 d .
C13 C 0.8960(7) 0.4110(6) 0.6757(4) 0.0328(13) Uani 1 1 d .
C14 C 0.8281(6) 0.4102(5) 0.7589(4) 0.0273(11) Uani 1 1 d .
C15 C 0.8574(6) 0.2945(6) 0.8497(4) 0.0271(11) Uani 1 1 d .
C16 C 1.0065(8) 0.3004(7) 0.6375(4) 0.0465(16) Uani 1 1 d .
C17 C 0.6809(8) 0.7874(6) 0.6416(4) 0.0393(15) Uani 1 1 d .
C18 C 0.9080(8) 0.1954(7) 1.2885(5) 0.0492(17) Uani 1 1 d .
H18 H 0.8875 0.1218 1.3352 0.059 Uiso 1 1 calc R
C19 C 0.5497(10) 0.8558(7) 0.6808(5) 0.068(2) Uani 1 1 d .
H19 H 0.4977 0.8016 0.7237 0.082 Uiso 1 1 calc R
C20 C 0.7560(9) 0.8706(7) 0.5777(5) 0.0561(19) Uani 1 1 d .
H20 H 0.8441 0.8275 0.5492 0.067 Uiso 1 1 calc R
C21 C 0.5665(11) 1.0865(7) 0.5977(5) 0.066(2) Uani 1 1 d .
C22 C 0.6973(11) 1.0188(8) 0.5574(6) 0.074(3) Uani 1 1 d .
H22 H 0.7480 1.0750 0.5150 0.089 Uiso 1 1 calc R
C23 C 0.4943(11) 1.0044(9) 0.6572(6) 0.078(3) Uani 1 1 d .
H23 H 0.4039 1.0484 0.6837 0.093 Uiso 1 1 calc R
C30 C 0.5089(14) 1.2506(9) 0.5766(7) 0.099(4) Uani 1 1 d .
H30A H 0.4234 1.2782 0.6151 0.148 Uiso 1 1 calc R
H30B H 0.4726 1.2914 0.5118 0.148 Uiso 1 1 calc R
H30C H 0.5944 1.2854 0.5897 0.148 Uiso 1 1 calc R
C31 C 1.1421(6) 0.2357(6) 1.0759(4) 0.0256(11) Uani 1 1 d .

loop_
_atom_site_aniso_label
_atom_site_aniso_U_11
_atom_site_aniso_U_22
_atom_site_aniso_U_33
_atom_site_aniso_U_23
_atom_site_aniso_U_13
_atom_site_aniso_U_12
Cd1 0.0350(3) 0.0245(3) 0.0341(3) -0.0121(2) 0.0075(2) -0.0198(2)
Cd2 0.0319(3) 0.0244(3) 0.0373(3) -0.01804(18) 0.01201(17) -0.01597(17)
O1 0.046(2) 0.047(3) 0.051(3) -0.033(2) 0.025(2) -0.031(2)
O2 0.040(2) 0.031(2) 0.053(3) -0.0250(19) 0.0186(19) -0.0241(18)
O3 0.125(5) 0.037(3) 0.048(3) -0.012(2) 0.044(3) 0.002(3)
O4 0.089(4) 0.025(2) 0.044(3) -0.010(2) 0.032(3) -0.002(2)
O5 0.050(2) 0.0175(19) 0.039(2) -0.0106(16) 0.0086(18) -0.0076(17)
O6 0.038(2) 0.026(2) 0.031(2) -0.0105(16) 0.0081(16) -0.0114(16)
O7 0.041(2) 0.025(2) 0.057(3) -0.0228(19) 0.0119(19) -0.0170(18)
O8 0.046(3) 0.051(3) 0.060(3) -0.040(2) 0.029(2) -0.028(2)
O9 0.043(2) 0.023(2) 0.065(3) -0.0240(19) 0.010(2) -0.0078(17)
N1 0.031(2) 0.018(2) 0.037(3) -0.0123(18) 0.0081(19) -0.0136(18)
N2 0.026(2) 0.023(2) 0.038(2) -0.0153(19) 0.0082(18) -0.0156(18)
N3 0.031(2) 0.021(2) 0.033(2) -0.0104(19) 0.0039(19) -0.0051(18)
N4 0.051(3) 0.019(2) 0.034(3) -0.007(2) 0.011(2) -0.006(2)
C1 0.029(3) 0.016(3) 0.035(3) -0.012(2) 0.006(2) -0.008(2)
C2 0.030(3) 0.022(3) 0.032(3) -0.012(2) 0.007(2) -0.014(2)
C4 0.048(4) 0.031(3) 0.038(3) -0.012(3) 0.014(3) -0.021(3)
C5 0.030(3) 0.027(3) 0.034(3) -0.014(2) 0.008(2) -0.016(2)
C6 0.033(3) 0.027(3) 0.042(3) -0.013(2) 0.005(2) -0.013(2)
C7 0.040(3) 0.034(3) 0.052(4) -0.022(3) 0.013(3) -0.013(3)
C8 0.052(4) 0.062(5) 0.046(4) -0.030(3) 0.017(3) -0.024(3)
C9 0.090(6) 0.079(6) 0.078(6) -0.043(5) 0.054(5) -0.028(5)
C10 0.031(3) 0.027(3) 0.039(3) -0.018(2) 0.009(2) -0.017(2)
C11 0.032(3) 0.022(3) 0.038(3) -0.015(2) 0.001(2) -0.007(2)
C12 0.042(3) 0.023(3) 0.032(3) -0.006(2) 0.004(2) -0.006(2)
C13 0.047(3) 0.018(3) 0.033(3) -0.010(2) 0.007(2) -0.007(2)
C14 0.027(3) 0.017(3) 0.040(3) -0.011(2) 0.007(2) -0.006(2)
C15 0.032(3) 0.024(3) 0.031(3) -0.010(2) 0.007(2) -0.016(2)
C16 0.065(4) 0.030(3) 0.042(4) -0.015(3) 0.021(3) -0.005(3)
C17 0.053(4) 0.025(3) 0.033(3) -0.009(2) 0.007(3) 0.000(3)
C18 0.067(5) 0.043(4) 0.049(4) -0.013(3) 0.023(3) -0.034(3)
C19 0.083(6) 0.030(4) 0.065(5) -0.002(3) 0.030(4) 0.014(4)
C20 0.076(5) 0.030(4) 0.055(4) -0.009(3) 0.026(4) -0.007(3)
C21 0.103(6) 0.026(4) 0.052(4) -0.010(3) 0.016(4) 0.008(4)
C22 0.106(7) 0.031(4) 0.072(5) 0.001(4) 0.034(5) -0.014(4)
C23 0.105(7) 0.042(5) 0.058(5) -0.013(4) 0.029(5) 0.019(4)
C30 0.150(10) 0.030(4) 0.093(7) -0.012(4) 0.019(6) 0.003(5)
C31 0.027(3) 0.022(3) 0.035(3) -0.012(2) 0.003(2) -0.013(2)

loop_
_atom_type_symbol
_atom_type_description
_atom_type_scat_dispersion_real
_atom_type_scat_dispersion_imag
_atom_type_scat_source
C C 0.0033 0.0016 'International Tables Vol C Tables 4.2.6.8 and 6.1.1.4'
H H 0.0000 0.0000 'International Tables Vol C Tables 4.2.6.8 and 6.1.1.4'
Cd Cd -0.8075 1.2024 'International Tables Vol C Tables 4.2.6.8 and 6.1.1.4'
N N 0.0061 0.0033 'International Tables Vol C Tables 4.2.6.8 and 6.1.1.4'
O O 0.0106 0.0060 'International Tables Vol C Tables 4.2.6.8 and 6.1.1.4'

loop_
_geom_angle_atom_site_label_1
_geom_angle_atom_site_label_2
_geom_angle_atom_site_label_3
_geom_angle
_geom_angle_site_symmetry_1
_geom_angle_site_symmetry_3
N1 Cd1 N1 180.00(14) . 2_757
N1 Cd1 O7 72.78(14) . .
N1 Cd1 O7 107.22(14) 2_757 .
N1 Cd1 O7 107.22(14) . 2_757
N1 Cd1 O7 72.78(14) 2_757 2_757
O7 Cd1 O7 180.000(1) . 2_757
N1 Cd1 O5 88.07(15) . .
N1 Cd1 O5 91.93(15) 2_757 .
O7 Cd1 O5 76.26(14) . .
O7 Cd1 O5 103.74(14) 2_757 .
N1 Cd1 O5 91.93(15) . 2_757
N1 Cd1 O5 88.07(15) 2_757 2_757
O7 Cd1 O5 103.74(14) . 2_757
O7 Cd1 O5 76.26(14) 2_757 2_757
O5 Cd1 O5 180.000(1) . 2_757
N2 Cd2 O6 109.43(15) . 2_767
N2 Cd2 O2 142.35(15) . 2_867
O6 Cd2 O2 81.94(14) 2_767 2_867
N2 Cd2 O9 99.15(15) . .
O6 Cd2 O9 151.41(14) 2_767 .
O2 Cd2 O9 74.63(15) 2_867 .
N2 Cd2 N3 105.27(16) . 2_767
O6 Cd2 N3 73.91(14) 2_767 2_767
O2 Cd2 N3 112.38(15) 2_867 2_767
O9 Cd2 N3 99.95(15) . 2_767
N2 Cd2 O2 70.24(14) . .
O6 Cd2 O2 109.96(13) 2_767 .
O2 Cd2 O2 72.15(14) 2_867 .
O9 Cd2 O2 78.37(14) . .
N3 Cd2 O2 174.72(14) 2_767 .
N2 Cd2 H1W 115.4 . .
O6 Cd2 H1W 132.9 2_767 .
O2 Cd2 H1W 53.7 2_867 .
O9 Cd2 H1W 21.0 . .
N3 Cd2 H1W 106.4 2_767 .
O2 Cd2 H1W 73.8 . .
C10 O2 Cd2 135.7(3) . 2_867
C10 O2 Cd2 112.4(3) . .
Cd2 O2 Cd2 107.85(14) 2_867 .
C16 O4 H4 109.5 . .
C15 O5 Cd1 113.2(3) . .
C15 O6 Cd2 116.2(3) . 2_767
C11 O7 Cd1 112.4(3) . .
Cd2 O9 H1W 52.2 . .
Cd2 O9 H2W 113.9 . .
H1W O9 H2W 106.8 . .
C31 N1 C1 105.1(4) . .
C31 N1 Cd1 140.7(4) . .
C1 N1 Cd1 111.2(3) . .
C31 N2 C2 106.1(4) . .
C31 N2 Cd2 136.9(4) . .
C2 N2 Cd2 114.7(3) . .
C12 N3 C14 105.5(4) . .
C12 N3 Cd2 143.5(4) . 2_767
C14 N3 Cd2 110.4(3) . 2_767
C12 N4 C13 107.7(4) . .
N1 C1 C2 109.2(4) . .
N1 C1 C11 120.6(5) . .
C2 C1 C11 130.1(5) . .
N2 C2 C1 107.4(4) . .
N2 C2 C10 120.5(4) . .
C1 C2 C10 132.0(5) . .
C18 C4 C5 120.4(6) . .
C18 C4 H4A 119.8 . .
C5 C4 H4A 119.8 . .
C4 C5 C6 118.7(5) . .
C4 C5 C31 121.7(5) . .
C6 C5 C31 119.6(5) . .
C7 C6 C5 120.7(5) . .
C7 C6 H6 119.7 . .
C5 C6 H6 119.7 . .
C8 C7 C6 120.6(6) . .
C8 C7 H7 119.7 . .
C6 C7 H7 119.7 . .
C7 C8 C18 118.4(6) . .
C7 C8 C9 119.2(7) . .
C18 C8 C9 122.4(7) . .
C8 C9 H9A 109.5 . .
C8 C9 H9B 109.5 . .
H9A C9 H9B 109.5 . .
C8 C9 H9C 109.5 . .
H9A C9 H9C 109.5 . .
H9B C9 H9C 109.5 . .
O2 C10 O1 124.3(5) . .
O2 C10 C2 116.3(5) . .
O1 C10 C2 119.4(5) . .
O7 C11 O8 123.0(5) . .
O7 C11 C1 118.4(5) . .
O8 C11 C1 118.6(5) . .
N3 C12 N4 110.9(5) . .
N3 C12 C17 125.2(5) . .
N4 C12 C17 123.7(5) . .
C14 C13 N4 105.9(4) . .
C14 C13 C16 134.7(5) . .
N4 C13 C16 119.4(5) . .
C13 C14 N3 110.0(5) . .
C13 C14 C15 130.6(5) . .
N3 C14 C15 118.9(5) . .
O6 C15 O5 124.2(5) . .
O6 C15 C14 118.8(5) . .
O5 C15 C14 116.9(4) . .
O3 C16 O4 122.6(5) . .
O3 C16 C13 119.6(6) . .
O4 C16 C13 117.8(5) . .
C19 C17 C20 118.6(6) . .
C19 C17 C12 120.7(6) . .
C20 C17 C12 120.5(6) . .
C4 C18 C8 121.2(6) . .
C4 C18 H18 119.4 . .
C8 C18 H18 119.4 . .
C17 C19 C23 120.6(8) . .
C17 C19 H19 119.7 . .
C23 C19 H19 119.7 . .
C22 C20 C17 118.6(7) . .
C22 C20 H20 120.7 . .
C17 C20 H20 120.7 . .
C23 C21 C22 117.9(7) . .
C23 C21 C30 121.1(8) . .
C22 C21 C30 120.9(8) . .
C21 C22 C20 122.3(7) . .
C21 C22 H22 118.8 . .
C20 C22 H22 118.8 . .
C21 C23 C19 121.9(7) . .
C21 C23 H23 119.1 . .
C19 C23 H23 119.1 . .
C21 C30 H30A 109.5 . .
C21 C30 H30B 109.5 . .
H30A C30 H30B 109.5 . .
C21 C30 H30C 109.5 . .
H30A C30 H30C 109.5 . .
H30B C30 H30C 109.5 . .
N2 C31 N1 112.3(5) . .
N2 C31 C5 122.3(5) . .
N1 C31 C5 125.4(5) . .

loop_
_geom_bond_atom_site_label_1
_geom_bond_atom_site_label_2
_geom_bond_distance
_geom_bond_site_symmetry_2
Cd1 N1 2.253(4) .
Cd1 N1 2.253(4) 2_757
Cd1 O7 2.399(4) .
Cd1 O7 2.399(4) 2_757
Cd1 O5 2.405(4) .
Cd1 O5 2.405(4) 2_757
Cd2 N2 2.236(4) .
Cd2 O6 2.282(4) 2_767
Cd2 O2 2.284(4) 2_867
Cd2 O9 2.313(4) .
Cd2 N3 2.326(4) 2_767
Cd2 O2 2.488(4) .
Cd2 H1W 1.9101 .
O1 C10 1.261(6) .
O2 C10 1.255(6) .
O2 Cd2 2.284(4) 2_867
O3 C16 1.208(7) .
O4 C16 1.295(8) .
O4 H4 0.8200 .
O5 C15 1.269(6) .
O6 C15 1.239(6) .
O6 Cd2 2.282(4) 2_767
O7 C11 1.235(7) .
O8 C11 1.273(7) .
O9 H1W 0.8647 .
O9 H2W 0.8465 .
N1 C31 1.347(7) .
N1 C1 1.360(7) .
N2 C31 1.342(7) .
N2 C2 1.365(6) .
N3 C12 1.334(7) .
N3 C14 1.380(6) .
N3 Cd2 2.326(4) 2_767
N4 C12 1.352(7) .
N4 C13 1.377(7) .
C1 C2 1.379(7) .
C1 C11 1.481(7) .
C2 C10 1.477(7) .
C4 C18 1.374(9) .
C4 C5 1.379(8) .
C4 H4A 0.9300 .
C5 C6 1.393(8) .
C5 C31 1.462(8) .
C6 C7 1.379(8) .
C6 H6 0.9300 .
C7 C8 1.382(9) .
C7 H7 0.9300 .
C8 C18 1.388(10) .
C8 C9 1.517(9) .
C9 H9A 0.9600 .
C9 H9B 0.9600 .
C9 H9C 0.9600 .
C12 C17 1.466(8) .
C13 C14 1.363(8) .
C13 C16 1.482(8) .
C14 C15 1.499(7) .
C17 C19 1.372(9) .
C17 C20 1.386(9) .
C18 H18 0.9300 .
C19 C23 1.379(10) .
C19 H19 0.9300 .
C20 C22 1.379(10) .
C20 H20 0.9300 .
C21 C23 1.331(12) .
C21 C22 1.376(11) .
C21 C30 1.526(10) .
C22 H22 0.9300 .
C23 H23 0.9300 .
C30 H30A 0.9600 .
C30 H30B 0.9600 .
C30 H30C 0.9600 .

loop_
_geom_hbond_atom_site_label_D
_geom_hbond_atom_site_label_H
_geom_hbond_atom_site_label_A
_geom_hbond_distance_DH
_geom_hbond_distance_HA
_geom_hbond_distance_DA
_geom_hbond_angle_DHA
_geom_hbond_site_symmetry_A
O4 H4 O5 0.82 1.71 2.531(5) 177.1 .
O9 H1W O2 0.86 1.92 2.787(6) 179.4 2_867
O9 H2W O7 0.85 1.97 2.701(5) 144.3 2_857

loop_
_geom_torsion_atom_site_label_1
_geom_torsion_atom_site_label_2
_geom_torsion_atom_site_label_3
_geom_torsion_atom_site_label_4
_geom_torsion
_geom_torsion_site_symmetry_1
_geom_torsion_site_symmetry_4
N2 Cd2 O2 C10 -20.4(4) . .
O6 Cd2 O2 C10 -124.7(4) 2_767 .
O2 Cd2 O2 C10 161.2(5) 2_867 .
O9 Cd2 O2 C10 83.8(4) . .
N3 Cd2 O2 C10 11.8(17) 2_767 .
N2 Cd2 O2 Cd2 178.3(2) . 2_867
O6 Cd2 O2 Cd2 74.12(19) 2_767 2_867
O2 Cd2 O2 Cd2 0.0 2_867 2_867
O9 Cd2 O2 Cd2 -77.41(17) . 2_867
N3 Cd2 O2 Cd2 -149.4(14) 2_767 2_867
N1 Cd1 O5 C15 -64.3(4) . .
N1 Cd1 O5 C15 115.7(4) 2_757 .
O7 Cd1 O5 C15 -137.0(4) . .
O7 Cd1 O5 C15 43.0(4) 2_757 .
O5 Cd1 O5 C15 104(100) 2_757 .
N1 Cd1 O7 C11 -17.2(4) . .
N1 Cd1 O7 C11 162.8(4) 2_757 .
O7 Cd1 O7 C11 166(100) 2_757 .
O5 Cd1 O7 C11 75.0(4) . .
O5 Cd1 O7 C11 -105.0(4) 2_757 .
N1 Cd1 N1 C31 7(100) 2_757 .
O7 Cd1 N1 C31 173.8(6) . .
O7 Cd1 N1 C31 -6.2(6) 2_757 .
O5 Cd1 N1 C31 97.6(6) . .
O5 Cd1 N1 C31 -82.4(6) 2_757 .
N1 Cd1 N1 C1 -149(100) 2_757 .
O7 Cd1 N1 C1 17.5(3) . .
O7 Cd1 N1 C1 -162.5(3) 2_757 .
O5 Cd1 N1 C1 -58.7(3) . .
O5 Cd1 N1 C1 121.3(3) 2_757 .
O6 Cd2 N2 C31 -76.4(5) 2_767 .
O2 Cd2 N2 C31 -178.7(4) 2_867 .
O9 Cd2 N2 C31 104.6(5) . .
N3 Cd2 N2 C31 1.6(5) 2_767 .
O2 Cd2 N2 C31 178.7(6) . .
O6 Cd2 N2 C2 124.0(4) 2_767 .
O2 Cd2 N2 C2 21.6(5) 2_867 .
O9 Cd2 N2 C2 -55.0(4) . .
N3 Cd2 N2 C2 -158.0(4) 2_767 .
O2 Cd2 N2 C2 19.0(4) . .
C31 N1 C1 C2 0.0(6) . .
Cd1 N1 C1 C2 164.7(4) . .
C31 N1 C1 C11 176.8(5) . .
Cd1 N1 C1 C11 -18.5(6) . .
C31 N2 C2 C1 -0.7(6) . .
Cd2 N2 C2 C1 165.0(3) . .
C31 N2 C2 C10 175.6(5) . .
Cd2 N2 C2 C10 -18.7(6) . .
N1 C1 C2 N2 0.5(6) . .
C11 C1 C2 N2 -175.9(5) . .
N1 C1 C2 C10 -175.3(5) . .
C11 C1 C2 C10 8.3(10) . .
C18 C4 C5 C6 -1.4(9) . .
C18 C4 C5 C31 177.5(6) . .
C4 C5 C6 C7 1.9(9) . .
C31 C5 C6 C7 -177.0(5) . .
C5 C6 C7 C8 -0.2(9) . .
C6 C7 C8 C18 -2.0(10) . .
C6 C7 C8 C9 -179.2(7) . .
Cd2 O2 C10 O1 -9.2(9) 2_867 .
Cd2 O2 C10 O1 -163.2(5) . .
Cd2 O2 C10 C2 171.8(4) 2_867 .
Cd2 O2 C10 C2 17.8(6) . .
N2 C2 C10 O2 -1.0(8) . .
C1 C2 C10 O2 174.3(6) . .
N2 C2 C10 O1 180.0(5) . .
C1 C2 C10 O1 -4.8(9) . .
Cd1 O7 C11 O8 -166.8(5) . .
Cd1 O7 C11 C1 13.6(6) . .
N1 C1 C11 O7 2.9(8) . .
C2 C1 C11 O7 178.9(5) . .
N1 C1 C11 O8 -176.7(5) . .
C2 C1 C11 O8 -0.7(9) . .
C14 N3 C12 N4 1.6(7) . .
Cd2 N3 C12 N4 170.0(4) 2_767 .
C14 N3 C12 C17 -174.2(6) . .
Cd2 N3 C12 C17 -5.7(11) 2_767 .
C13 N4 C12 N3 -1.0(7) . .
C13 N4 C12 C17 174.9(6) . .
C12 N4 C13 C14 -0.1(7) . .
C12 N4 C13 C16 -178.8(6) . .
N4 C13 C14 N3 1.1(7) . .
C16 C13 C14 N3 179.5(7) . .
N4 C13 C14 C15 -170.1(5) . .
C16 C13 C14 C15 8.3(12) . .
C12 N3 C14 C13 -1.6(6) . .
Cd2 N3 C14 C13 -174.3(4) 2_767 .
C12 N3 C14 C15 170.7(5) . .
Cd2 N3 C14 C15 -2.0(6) 2_767 .
Cd2 O6 C15 O5 -169.1(4) 2_767 .
Cd2 O6 C15 C14 15.6(6) 2_767 .
Cd1 O5 C15 O6 -2.3(7) . .
Cd1 O5 C15 C14 173.1(3) . .
C13 C14 C15 O6 161.3(6) . .
N3 C14 C15 O6 -9.2(7) . .
C13 C14 C15 O5 -14.4(9) . .
N3 C14 C15 O5 175.1(5) . .
C14 C13 C16 O3 -179.0(8) . .
N4 C13 C16 O3 -0.8(11) . .
C14 C13 C16 O4 0.4(12) . .
N4 C13 C16 O4 178.6(6) . .
N3 C12 C17 C19 -24.9(10) . .
N4 C12 C17 C19 159.8(7) . .
N3 C12 C17 C20 149.6(7) . .
N4 C12 C17 C20 -25.7(10) . .
C5 C4 C18 C8 -0.8(10) . .
C7 C8 C18 C4 2.5(11) . .
C9 C8 C18 C4 179.6(7) . .
C20 C17 C19 C23 -0.2(13) . .
C12 C17 C19 C23 174.4(8) . .
C19 C17 C20 C22 1.1(12) . .
C12 C17 C20 C22 -173.5(7) . .
C23 C21 C22 C20 -0.9(15) . .
C30 C21 C22 C20 177.5(9) . .
C17 C20 C22 C21 -0.6(14) . .
C22 C21 C23 C19 1.8(16) . .
C30 C21 C23 C19 -176.5(9) . .
C17 C19 C23 C21 -1.3(15) . .
C2 N2 C31 N1 0.7(6) . .
Cd2 N2 C31 N1 -160.1(4) . .
C2 N2 C31 C5 -179.7(5) . .
Cd2 N2 C31 C5 19.5(8) . .
C1 N1 C31 N2 -0.4(6) . .
Cd1 N1 C31 N2 -157.5(4) . .
C1 N1 C31 C5 -180.0(5) . .
Cd1 N1 C31 C5 22.9(9) . .
C4 C5 C31 N2 -138.2(6) . .
C6 C5 C31 N2 40.7(8) . .
C4 C5 C31 N1 41.3(8) . .
C6 C5 C31 N1 -139.9(6) . .
